data_7016643
loop_
_publ_author_name
'Draho\<s, Bohuslav'
'Pniok, Miroslav'
'Havl\'i\<ckov\'a, Jana'
'Kotek, Jan'
'C\'isa\<rov\'a, Ivana'
'Hermann, Petr'
'Luke\<s, Ivan'
'T\'oth, Eva'

_publ_section_title
;
 Mn(2+) complexes of 1-oxa-4,7-diazacyclononane based ligands with
 acetic, phosphonic and phosphinic acid pendant arms: Stability and
 relaxation studies.
;
_journal_issue 39
_journal_name_full 'Dalton transactions (Cambridge, England : 2003)'
_journal_page_first 10131
_journal_page_last 10146
_journal_paper_doi 10.1039/c1dt10543d
_journal_volume 40
_journal_year 2011
_chemical_compound_source 'synthesized by the authors'
_chemical_formula_moiety 'C6 H16 N2 O, 2(Br)'
_chemical_formula_sum 'C6 H16 Br2 N2 O'
_chemical_formula_weight 292.03
_chemical_name_systematic
;
?
;
_space_group_IT_number 29
_symmetry_cell_setting orthorhombic
_symmetry_space_group_name_Hall 'P 2c -2ac'
_symmetry_space_group_name_H-M 'P c a 21'
_atom_sites_solution_hydrogens geom
_atom_sites_solution_primary direct
_atom_sites_solution_secondary difmap
_audit_creation_method SHELXL-97
_cell_angle_alpha 90.00
_cell_angle_beta 90.00
_cell_angle_gamma 90.00
_cell_formula_units_Z 4
_cell_length_a 12.3828(2)
_cell_length_b 8.3185(2)
_cell_length_c 9.8806(3)
_cell_measurement_reflns_used 7267
_cell_measurement_temperature 150(1)
_cell_measurement_theta_max 27.48
_cell_measurement_theta_min 1.00
_cell_volume 1017.76(4)
_computing_cell_refinement 'COLLECT and DENZO'
_computing_data_collection 'COLLECT (Hooft, 1998) and DENZO (Otwinowski & Minor, 1997)'
_computing_data_reduction 'COLLECT and DENZO'
_computing_structure_refinement 'SHELXL-97 (Sheldrick, 1997)'
_computing_structure_solution 'SIR92 (Altomare et al., 1994)'
_diffrn_ambient_temperature 150(1)
_diffrn_detector_area_resol_mean 9.091
_diffrn_measured_fraction_theta_full 1.000
_diffrn_measured_fraction_theta_max 1.000
_diffrn_measurement_device_type 'Nonius KappaCCD area detector'
_diffrn_measurement_method '\f and \w scans to fill the Ewald sphere'
_diffrn_radiation_monochromator graphite
_diffrn_radiation_source 'fine-focus sealed tube'
_diffrn_radiation_type MoK\a
_diffrn_radiation_wavelength 0.71073
_diffrn_reflns_av_R_equivalents 0.0465
_diffrn_reflns_av_sigmaI/netI 0.0277
_diffrn_reflns_limit_h_max 16
_diffrn_reflns_limit_h_min -16
_diffrn_reflns_limit_k_max 10
_diffrn_reflns_limit_k_min -10
_diffrn_reflns_limit_l_max 12
_diffrn_reflns_limit_l_min -12
_diffrn_reflns_number 13656
_diffrn_reflns_theta_full 27.50
_diffrn_reflns_theta_max 27.50
_diffrn_reflns_theta_min 2.45
_diffrn_standards_number 0
_exptl_absorpt_coefficient_mu 7.920
_exptl_absorpt_correction_T_max 0.468
_exptl_absorpt_correction_T_min 0.334
_exptl_absorpt_correction_type integration
_exptl_absorpt_process_details
;
Gaussian integration (Coppens, 1970)
;
_exptl_crystal_colour colourless
_exptl_crystal_density_diffrn 1.906
_exptl_crystal_density_method 'not measured'
_exptl_crystal_description rod
_exptl_crystal_F_000 576
_exptl_crystal_size_max 0.50
_exptl_crystal_size_mid 0.10
_exptl_crystal_size_min 0.10
_refine_diff_density_max 0.310
_refine_diff_density_min -0.368
_refine_diff_density_rms 0.073
_refine_ls_abs_structure_details 'Flack H D (1983), Acta Cryst. A39, 876-881'
_refine_ls_abs_structure_Flack -0.009(11)
_refine_ls_extinction_coef 0.0075(5)
_refine_ls_extinction_expression Fc^*^=kFc[1+0.001xFc^2^\l^3^/sin(2\q)]^-1/4^
_refine_ls_extinction_method SHELXL
_refine_ls_goodness_of_fit_ref 1.055
_refine_ls_hydrogen_treatment constr
_refine_ls_matrix_type full
_refine_ls_number_parameters 101
_refine_ls_number_reflns 2335
_refine_ls_number_restraints 1
_refine_ls_restrained_S_all 1.055
_refine_ls_R_factor_all 0.0241
_refine_ls_R_factor_gt 0.0216
_refine_ls_shift/su_max 0.001
_refine_ls_shift/su_mean 0.000
_refine_ls_structure_factor_coef Fsqd
_refine_ls_weighting_details 'calc w=1/[\s^2^(Fo^2^)+(0.0197P)^2^+0.5802P] where P=(Fo^2^+2Fc^2^)/3'
_refine_ls_weighting_scheme calc
_refine_ls_wR_factor_gt 0.0456
_refine_ls_wR_factor_ref 0.0463
_reflns_number_gt 2222
_reflns_number_total 2335
_reflns_threshold_expression >2sigma(I)
_cod_data_source_file c1dt10543d.txt
_cod_data_source_block 9n2o
_cod_database_code 7016643

loop_
_symmetry_equiv_pos_as_xyz
'x, y, z'
'-x, -y, z+1/2'
'-x+1/2, y, z+1/2'
'x+1/2, -y, z'

loop_
_atom_site_label
_atom_site_type_symbol
_atom_site_fract_x
_atom_site_fract_y
_atom_site_fract_z
_atom_site_U_iso_or_equiv
_atom_site_adp_type
_atom_site_occupancy
_atom_site_symmetry_multiplicity
_atom_site_calc_flag
_atom_site_refinement_flags
O1 O 0.09156(16) 0.8754(3) 0.24386(19) 0.0195(4) Uani 1 1 d .
C2 C 0.1343(3) 0.7219(4) 0.2088(3) 0.0210(7) Uani 1 1 d .
H21 H 0.2127 0.7335 0.1920 0.025 Uiso 1 1 calc R
H22 H 0.1004 0.6864 0.1231 0.025 Uiso 1 1 calc R
C3 C 0.1176(3) 0.5921(3) 0.3143(3) 0.0221(6) Uani 1 1 d .
H31 H 0.1383 0.4867 0.2756 0.026 Uiso 1 1 calc R
H32 H 0.1652 0.6134 0.3928 0.026 Uiso 1 1 calc R
N4 N 0.0023(2) 0.5853(3) 0.3610(2) 0.0203(5) Uani 1 1 d .
H41 H -0.0397 0.6315 0.2947 0.024 Uiso 1 1 calc R
H42 H -0.0172 0.4788 0.3661 0.024 Uiso 1 1 calc R
C5 C -0.0271(3) 0.6627(3) 0.4930(3) 0.0197(6) Uani 1 1 d .
H51 H 0.0323 0.6439 0.5581 0.024 Uiso 1 1 calc R
H52 H -0.0923 0.6088 0.5290 0.024 Uiso 1 1 calc R
C6 C -0.0489(2) 0.8423(4) 0.4861(3) 0.0201(6) Uani 1 1 d .
H61 H -0.0649 0.8712 0.3910 0.024 Uiso 1 1 calc R
H62 H -0.1144 0.8659 0.5402 0.024 Uiso 1 1 calc R
N7 N 0.0416(2) 0.9482(3) 0.5360(2) 0.0210(5) Uani 1 1 d .
H71 H 0.0212 1.0532 0.5216 0.025 Uiso 1 1 calc R
H72 H 0.0466 0.9342 0.6281 0.025 Uiso 1 1 calc R
C8 C 0.1522(2) 0.9280(4) 0.4786(3) 0.0209(6) Uani 1 1 d .
H81 H 0.1750 0.8148 0.4899 0.025 Uiso 1 1 calc R
H82 H 0.2032 0.9963 0.5301 0.025 Uiso 1 1 calc R
C9 C 0.1584(2) 0.9723(3) 0.3300(3) 0.0196(6) Uani 1 1 d .
H91 H 0.1369 1.0863 0.3195 0.023 Uiso 1 1 calc R
H92 H 0.2343 0.9624 0.2997 0.023 Uiso 1 1 calc R
Br1 Br 0.41896(2) 0.77742(3) 0.33640(3) 0.01886(8) Uani 1 1 d .
Br2 Br 0.32859(2) 0.32392(3) 0.12317(3) 0.02617(9) Uani 1 1 d .

loop_
_atom_site_aniso_label
_atom_site_aniso_U_11
_atom_site_aniso_U_22
_atom_site_aniso_U_33
_atom_site_aniso_U_23
_atom_site_aniso_U_13
_atom_site_aniso_U_12
O1 0.0212(11) 0.0166(10) 0.0206(10) 0.0013(8) -0.0019(8) 0.0018(9)
C2 0.0250(17) 0.0233(16) 0.0147(14) -0.0021(12) 0.0012(12) 0.0010(12)
C3 0.0292(16) 0.0155(14) 0.0215(16) -0.0040(11) -0.0006(12) 0.0027(12)
N4 0.0278(14) 0.0130(12) 0.0200(13) 0.0017(9) -0.0010(10) -0.0038(10)
C5 0.0237(16) 0.0162(14) 0.0193(14) 0.0012(11) 0.0040(12) -0.0025(12)
C6 0.0204(15) 0.0165(15) 0.0234(15) 0.0005(11) 0.0017(12) 0.0023(12)
N7 0.0283(14) 0.0152(12) 0.0196(12) -0.0013(10) 0.0024(10) -0.0002(11)
C8 0.0220(15) 0.0175(15) 0.0232(15) -0.0021(12) -0.0034(12) -0.0004(12)
C9 0.0180(13) 0.0155(13) 0.0252(14) 0.0021(14) 0.0027(13) -0.0006(10)
Br1 0.02274(14) 0.01316(13) 0.02068(13) -0.00024(13) -0.00175(13) 0.00113(11)
Br2 0.02579(16) 0.02408(15) 0.02864(16) -0.00367(14) -0.00464(13) 0.00061(13)

loop_
_atom_type_symbol
_atom_type_description
_atom_type_scat_dispersion_real
_atom_type_scat_dispersion_imag
_atom_type_scat_source
C C 0.0033 0.0016 'International Tables Vol C Tables 4.2.6.8 and 6.1.1.4'
H H 0.0000 0.0000 'International Tables Vol C Tables 4.2.6.8 and 6.1.1.4'
N N 0.0061 0.0033 'International Tables Vol C Tables 4.2.6.8 and 6.1.1.4'
O O 0.0106 0.0060 'International Tables Vol C Tables 4.2.6.8 and 6.1.1.4'
Br Br -0.2901 2.4595 'International Tables Vol C Tables 4.2.6.8 and 6.1.1.4'

loop_
_geom_angle_atom_site_label_1
_geom_angle_atom_site_label_2
_geom_angle_atom_site_label_3
_geom_angle
C2 O1 C9 115.7(2)
O1 C2 C3 114.9(2)
O1 C2 H21 108.5
C3 C2 H21 108.5
O1 C2 H22 108.5
C3 C2 H22 108.5
H21 C2 H22 107.5
N4 C3 C2 111.6(2)
N4 C3 H31 109.3
C2 C3 H31 109.3
N4 C3 H32 109.3
C2 C3 H32 109.3
H31 C3 H32 108.0
C5 N4 C3 118.8(2)
C5 N4 H41 107.6
C3 N4 H41 107.6
C5 N4 H42 107.6
C3 N4 H42 107.6
H41 N4 H42 107.0
N4 C5 C6 115.3(2)
N4 C5 H51 108.5
C6 C5 H51 108.5
N4 C5 H52 108.5
C6 C5 H52 108.5
H51 C5 H52 107.5
N7 C6 C5 115.3(2)
N7 C6 H61 108.4
C5 C6 H61 108.4
N7 C6 H62 108.4
C5 C6 H62 108.4
H61 C6 H62 107.5
C8 N7 C6 119.5(2)
C8 N7 H71 107.4
C6 N7 H71 107.4
C8 N7 H72 107.4
C6 N7 H72 107.4
H71 N7 H72 107.0
N7 C8 C9 112.8(2)
N7 C8 H81 109.0
C9 C8 H81 109.0
N7 C8 H82 109.0
C9 C8 H82 109.0
H81 C8 H82 107.8
O1 C9 C8 114.1(2)
O1 C9 H91 108.7
C8 C9 H91 108.7
O1 C9 H92 108.7
C8 C9 H92 108.7
H91 C9 H92 107.6

loop_
_geom_bond_atom_site_label_1
_geom_bond_atom_site_label_2
_geom_bond_distance
O1 C2 1.425(4)
O1 C9 1.435(3)
C2 C3 1.515(4)
C2 H21 0.9900
C2 H22 0.9900
C3 N4 1.502(4)
C3 H31 0.9900
C3 H32 0.9900
N4 C5 1.499(4)
N4 H41 0.9200
N4 H42 0.9200
C5 C6 1.520(4)
C5 H51 0.9900
C5 H52 0.9900
C6 N7 1.508(4)
C6 H61 0.9900
C6 H62 0.9900
N7 C8 1.492(4)
N7 H71 0.9200
N7 H72 0.9200
C8 C9 1.516(4)
C8 H81 0.9900
C8 H82 0.9900
C9 H91 0.9900
C9 H92 0.9900
